data_4128785
loop_
_publ_author_name
'Queen, Joshua D.'
'Bursch, Markus'
'Seibert, Jakob'
'Maurer, Leonard R.'
'Ellis, Bobby D.'
'Fettinger, James C.'
'Grimme, Stefan'
'Power, Philip P.'

_publ_section_title
;
 Isolation and Computational Studies of a Series of Terphenyl Substituted
 Diplumbynes with Ligand Dependent Lead-Lead Multiple-Bonding Character.
;
_journal_issue 36
_journal_name_full 'Journal of the American Chemical Society'
_journal_page_first 14370
_journal_page_last 14383
_journal_paper_doi 10.1021/jacs.9b07072
_journal_volume 141
_journal_year 2019
_chemical_formula_moiety 'C66 H90 Br2 Pb2 Si2'
_chemical_formula_sum 'C66 H90 Br2 Pb2 Si2'
_chemical_formula_weight 1513.76
_chemical_properties_physical Air-sensitive,Moisture-sensitive,Light-sensitive
_space_group_crystal_system triclinic
_space_group_IT_number 2
_space_group_name_Hall '-P 1'
_space_group_name_H-M_alt 'P -1'
_atom_sites_solution_hydrogens geom
_audit_creation_method SHELXL-2017/1
_audit_update_record
;
2019-04-15 deposited with the CCDC.	2019-07-03 downloaded from the CCDC.
;
_cell_angle_alpha 94.5630(12)
_cell_angle_beta 103.1496(10)
_cell_angle_gamma 114.1017(10)
_cell_formula_units_Z 1
_cell_length_a 11.3682(9)
_cell_length_b 12.7595(10)
_cell_length_c 12.9493(10)
_cell_measurement_reflns_used 9882
_cell_measurement_temperature 90(2)
_cell_measurement_theta_max 27.48
_cell_measurement_theta_min 2.77
_cell_volume 1637.9(2)
_computing_cell_refinement 'SAINT (8.37a) (Bruker, 2016)'
_computing_data_collection 'Apex2 (2014.9-1) (Bruker, 2014)'
_computing_data_reduction 'SAINT (8.37a) (Bruker, 2016)'
_computing_molecular_graphics 'Bruker SHELXTL'
_computing_publication_material 'Bruker SHELXTL'
_computing_structure_refinement 'SHELXL-2017/1 (Sheldrick, 2017)'
_computing_structure_solution 'SHELXT (Sheldrick, 2014)'
_diffrn_ambient_temperature 90(2)
_diffrn_measured_fraction_theta_full 0.999
_diffrn_measured_fraction_theta_max 0.999
_diffrn_measurement_device_type 'Bruker APEX-II CCD'
_diffrn_measurement_method '\f and \w scans'
_diffrn_radiation_type MoK\a
_diffrn_radiation_wavelength 0.71073
_diffrn_reflns_av_unetI/netI 0.0396
_diffrn_reflns_Laue_measured_fraction_full 0.999
_diffrn_reflns_Laue_measured_fraction_max 0.999
_diffrn_reflns_limit_h_max 14
_diffrn_reflns_limit_h_min -14
_diffrn_reflns_limit_k_max 16
_diffrn_reflns_limit_k_min -16
_diffrn_reflns_limit_l_max 16
_diffrn_reflns_limit_l_min 0
_diffrn_reflns_number 7514
_diffrn_reflns_point_group_measured_fraction_full 0.999
_diffrn_reflns_point_group_measured_fraction_max 0.999
_diffrn_reflns_theta_full 25.242
_diffrn_reflns_theta_max 27.485
_diffrn_reflns_theta_min 1.782
_exptl_absorpt_coefficient_mu 6.425
_exptl_absorpt_correction_T_max 0.2698
_exptl_absorpt_correction_T_min 0.1353
_exptl_absorpt_correction_type multi-scan
_exptl_absorpt_process_details 'SADABS 2016/2 (Sheldrick, 2016)'
_exptl_crystal_colour Yellow
_exptl_crystal_density_diffrn 1.535
_exptl_crystal_description Plate
_exptl_crystal_F_000 748
_exptl_crystal_size_max 0.520
_exptl_crystal_size_mid 0.312
_exptl_crystal_size_min 0.078
_refine_diff_density_max 3.613
_refine_diff_density_min -1.892
_refine_diff_density_rms 0.209
_refine_ls_extinction_method none
_refine_ls_goodness_of_fit_ref 1.051
_refine_ls_hydrogen_treatment constr
_refine_ls_matrix_type full
_refine_ls_number_parameters 337
_refine_ls_number_reflns 7514
_refine_ls_number_restraints 0
_refine_ls_restrained_S_all 1.051
_refine_ls_R_factor_all 0.0416
_refine_ls_R_factor_gt 0.0402
_refine_ls_shift/su_max 0.001
_refine_ls_shift/su_mean 0.000
_refine_ls_structure_factor_coef Fsqd
_refine_ls_weighting_details 'w=1/[\s^2^(Fo^2^)+(0.0556P)^2^+8.4331P] where P=(Fo^2^+2Fc^2^)/3'
_refine_ls_weighting_scheme calc
_refine_ls_wR_factor_gt 0.1091
_refine_ls_wR_factor_ref 0.1100
_reflns_Friedel_coverage 0.000
_reflns_number_gt 7230
_reflns_number_total 7514
_reflns_threshold_expression 'I > 2\s(I)'
_cod_data_source_file ja9b07072_si_007.cif
_cod_data_source_block JQ69TW53
_cod_depositor_comments
;
The following automatic conversions were performed:

data item '_exptl_absorpt_correction_type' value 'Multi-scan' was
changed to 'multi-scan' in accordance with the
/home/data/users/saulius/crontab/automatic-downloads/current/ACS/lib/dictionaries/cif_core.dic
dictionary named 'cif_core.dic' version 2.4.2 last updated on
2011-04-26.

Automatic conversion script
Id: cif_fix_values 6909 2019-04-08 15:41:33Z antanas 
;
_cod_database_code 4128785
_shelx_shelxl_version_number 2017/1
_shelx_space_group_comment
; 
The symmetry employed for this shelxl refinement is uniquely defined 
by the following loop, which should always be used as a source of 
symmetry information in preference to the above space-group names. 
They are only intended as comments. 
;
_shelx_estimated_absorpt_t_min 0.135
_shelx_estimated_absorpt_t_max 0.634

loop_
_space_group_symop_operation_xyz
'x, y, z'
'-x, -y, -z'

loop_
_atom_site_label
_atom_site_type_symbol
_atom_site_fract_x
_atom_site_fract_y
_atom_site_fract_z
_atom_site_U_iso_or_equiv
_atom_site_adp_type
_atom_site_occupancy
_atom_site_site_symmetry_order
_atom_site_calc_flag
_atom_site_refinement_flags_posn
_atom_site_refinement_flags_adp
Pb1 Pb 0.90810(2) 0.45005(2) 0.33126(2) 0.02304(8) Uani 1 1 d . .
Br1 Br 0.93310(5) 0.63096(5) 0.49660(5) 0.01843(12) Uani 1 1 d . .
Si1 Si 0.20717(17) 0.13285(17) 0.20312(15) 0.0228(4) Uani 1 1 d . .
C1 C 0.6806(6) 0.3424(5) 0.3136(5) 0.0181(11) Uani 1 1 d . .
C2 C 0.6049(7) 0.3481(6) 0.2125(5) 0.0189(12) Uani 1 1 d . .
C3 C 0.4654(7) 0.2924(6) 0.1815(5) 0.0208(12) Uani 1 1 d . .
H3 H 0.416770 0.301046 0.115309 0.025 Uiso 1 1 calc R U
C4 C 0.3952(6) 0.2236(6) 0.2465(5) 0.0190(12) Uani 1 1 d . .
C5 C 0.4711(6) 0.2154(6) 0.3444(5) 0.0203(12) Uani 1 1 d . .
H5 H 0.425486 0.166617 0.388096 0.024 Uiso 1 1 calc R U
C6 C 0.6114(6) 0.2761(6) 0.3805(5) 0.0180(11) Uani 1 1 d . .
C7 C 0.6811(6) 0.4092(6) 0.1365(5) 0.0200(12) Uani 1 1 d . .
C8 C 0.7259(6) 0.5293(7) 0.1381(5) 0.0244(13) Uani 1 1 d . .
C9 C 0.8106(7) 0.5821(7) 0.0754(6) 0.0287(14) Uani 1 1 d . .
H9 H 0.844689 0.664198 0.078663 0.034 Uiso 1 1 calc R U
C10 C 0.8451(8) 0.5169(8) 0.0092(6) 0.0327(16) Uani 1 1 d . .
H10 H 0.903148 0.554661 -0.032438 0.039 Uiso 1 1 calc R U
C11 C 0.7967(7) 0.3974(8) 0.0023(6) 0.0301(16) Uani 1 1 d . .
H11 H 0.820163 0.353610 -0.045108 0.036 Uiso 1 1 calc R U
C12 C 0.7123(6) 0.3398(6) 0.0654(5) 0.0226(13) Uani 1 1 d . .
C13 C 0.6835(7) 0.6037(6) 0.2071(5) 0.0241(13) Uani 1 1 d . .
H13 H 0.664069 0.565919 0.269956 0.029 Uiso 1 1 calc R U
C14 C 0.7897(9) 0.7296(7) 0.2513(8) 0.0401(18) Uani 1 1 d . .
H14A H 0.873857 0.730043 0.292079 0.060 Uiso 1 1 calc R U
H14B H 0.758566 0.769338 0.299094 0.060 Uiso 1 1 calc R U
H14C H 0.804841 0.770510 0.191181 0.060 Uiso 1 1 calc R U
C15 C 0.5516(9) 0.6001(9) 0.1379(6) 0.040(2) Uani 1 1 d . .
H15A H 0.568522 0.638147 0.076421 0.061 Uiso 1 1 calc R U
H15B H 0.518292 0.641345 0.181970 0.061 Uiso 1 1 calc R U
H15C H 0.484284 0.518522 0.111180 0.061 Uiso 1 1 calc R U
C16 C 0.6608(7) 0.2086(7) 0.0565(6) 0.0282(15) Uani 1 1 d . .
H16 H 0.596954 0.182892 0.101312 0.034 Uiso 1 1 calc R U
C17 C 0.7758(10) 0.1758(8) 0.1009(7) 0.042(2) Uani 1 1 d . .
H17A H 0.740383 0.090395 0.089849 0.062 Uiso 1 1 calc R U
H17B H 0.815990 0.209245 0.178280 0.062 Uiso 1 1 calc R U
H17C H 0.844287 0.206747 0.062782 0.062 Uiso 1 1 calc R U
C18 C 0.5831(9) 0.1439(8) -0.0612(6) 0.0391(18) Uani 1 1 d . .
H18A H 0.509951 0.165643 -0.087791 0.059 Uiso 1 1 calc R U
H18B H 0.545598 0.059226 -0.064111 0.059 Uiso 1 1 calc R U
H18C H 0.644324 0.165673 -0.106561 0.059 Uiso 1 1 calc R U
C19 C 0.6812(6) 0.2633(6) 0.4893(5) 0.0200(12) Uani 1 1 d . .
C20 C 0.7251(6) 0.1740(6) 0.4951(5) 0.0215(12) Uani 1 1 d . .
C21 C 0.7904(7) 0.1647(7) 0.5987(6) 0.0284(14) Uani 1 1 d . .
H21 H 0.821903 0.106412 0.604836 0.034 Uiso 1 1 calc R U
C22 C 0.8086(7) 0.2374(7) 0.6892(6) 0.0314(15) Uani 1 1 d . .
H22 H 0.855113 0.230782 0.757336 0.038 Uiso 1 1 calc R U
C23 C 0.7602(7) 0.3221(7) 0.6840(5) 0.0285(14) Uani 1 1 d . .
H23 H 0.772211 0.371257 0.748388 0.034 Uiso 1 1 calc R U
C24 C 0.6936(6) 0.3343(6) 0.5833(5) 0.0221(12) Uani 1 1 d . .
C25 C 0.6985(8) 0.0870(7) 0.3938(6) 0.0278(14) Uani 1 1 d . .
H25 H 0.690332 0.126023 0.330331 0.033 Uiso 1 1 calc R U
C26 C 0.8080(10) 0.0473(9) 0.3960(9) 0.049(2) Uani 1 1 d . .
H26A H 0.895980 0.112625 0.432384 0.074 Uiso 1 1 calc R U
H26B H 0.804840 0.020973 0.321783 0.074 Uiso 1 1 calc R U
H26C H 0.793654 -0.017456 0.435170 0.074 Uiso 1 1 calc R U
C27 C 0.5658(10) -0.0209(8) 0.3755(7) 0.043(2) Uani 1 1 d . .
H27A H 0.568386 -0.057335 0.439282 0.065 Uiso 1 1 calc R U
H27B H 0.551545 -0.076802 0.312155 0.065 Uiso 1 1 calc R U
H27C H 0.492050 0.002013 0.363315 0.065 Uiso 1 1 calc R U
C28 C 0.6322(8) 0.4212(7) 0.5794(5) 0.0281(14) Uani 1 1 d . .
H28 H 0.636588 0.451751 0.510890 0.034 Uiso 1 1 calc R U
C29 C 0.7056(10) 0.5259(8) 0.6738(6) 0.0395(19) Uani 1 1 d . .
H29A H 0.690640 0.499552 0.740721 0.059 Uiso 1 1 calc R U
H29B H 0.671117 0.583952 0.660333 0.059 Uiso 1 1 calc R U
H29C H 0.802180 0.561172 0.680716 0.059 Uiso 1 1 calc R U
C30 C 0.4828(9) 0.3603(8) 0.5775(6) 0.0358(17) Uani 1 1 d . .
H30A H 0.430756 0.302398 0.510260 0.054 Uiso 1 1 calc R U
H30B H 0.448113 0.418881 0.581634 0.054 Uiso 1 1 calc R U
H30C H 0.474826 0.321138 0.639376 0.054 Uiso 1 1 calc R U
C31 C 0.1750(9) -0.0183(8) 0.1476(7) 0.0394(18) Uani 1 1 d . .
H31A H 0.225577 -0.015689 0.095104 0.059 Uiso 1 1 calc R U
H31B H 0.078697 -0.064954 0.111946 0.059 Uiso 1 1 calc R U
H31C H 0.203782 -0.053954 0.206616 0.059 Uiso 1 1 calc R U
C32 C 0.1278(8) 0.1931(9) 0.0986(8) 0.043(2) Uani 1 1 d . .
H32A H 0.149097 0.274003 0.128074 0.064 Uiso 1 1 calc R U
H32B H 0.030071 0.145767 0.076474 0.064 Uiso 1 1 calc R U
H32C H 0.162051 0.191551 0.035859 0.064 Uiso 1 1 calc R U
C33 C 0.1380(8) 0.1293(8) 0.3216(7) 0.0377(18) Uani 1 1 d . .
H33A H 0.176997 0.093090 0.374625 0.057 Uiso 1 1 calc R U
H33B H 0.040008 0.083601 0.297220 0.057 Uiso 1 1 calc R U
H33C H 0.160716 0.209336 0.355066 0.057 Uiso 1 1 calc R U

loop_
_atom_site_aniso_label
_atom_site_aniso_U_11
_atom_site_aniso_U_22
_atom_site_aniso_U_33
_atom_site_aniso_U_23
_atom_site_aniso_U_13
_atom_site_aniso_U_12
Pb1 0.01652(11) 0.03538(14) 0.01886(12) 0.00792(9) 0.00608(9) 0.01196(11)
Br1 0.0134(3) 0.0199(3) 0.0176(3) 0.0001(2) 0.0041(2) 0.0038(2)
Si1 0.0146(8) 0.0330(9) 0.0206(8) 0.0027(7) 0.0056(6) 0.0105(7)
C1 0.019(3) 0.023(3) 0.013(3) 0.001(2) 0.006(2) 0.010(2)
C2 0.022(3) 0.027(3) 0.012(3) 0.003(2) 0.007(2) 0.015(3)
C3 0.022(3) 0.032(3) 0.012(3) 0.004(2) 0.003(2) 0.017(3)
C4 0.015(3) 0.026(3) 0.018(3) 0.001(2) 0.006(2) 0.012(2)
C5 0.018(3) 0.029(3) 0.017(3) 0.004(2) 0.010(2) 0.011(3)
C6 0.019(3) 0.028(3) 0.012(3) 0.002(2) 0.005(2) 0.014(3)
C7 0.014(3) 0.034(3) 0.012(3) 0.004(2) 0.002(2) 0.011(3)
C8 0.016(3) 0.040(4) 0.014(3) 0.007(3) 0.001(2) 0.010(3)
C9 0.026(3) 0.041(4) 0.024(3) 0.014(3) 0.012(3) 0.015(3)
C10 0.027(4) 0.055(5) 0.020(3) 0.013(3) 0.015(3) 0.017(3)
C11 0.022(3) 0.057(5) 0.020(3) 0.011(3) 0.011(3) 0.023(3)
C12 0.020(3) 0.043(4) 0.013(3) 0.007(3) 0.009(2) 0.018(3)
C13 0.024(3) 0.036(4) 0.019(3) 0.013(3) 0.009(2) 0.017(3)
C14 0.047(5) 0.029(4) 0.048(5) 0.011(3) 0.021(4) 0.017(4)
C15 0.040(4) 0.072(6) 0.024(4) 0.008(4) 0.008(3) 0.040(5)
C16 0.028(3) 0.044(4) 0.022(3) 0.005(3) 0.012(3) 0.023(3)
C17 0.051(5) 0.051(5) 0.032(4) 0.001(4) 0.007(4) 0.034(4)
C18 0.039(4) 0.049(5) 0.026(4) 0.000(3) 0.005(3) 0.019(4)
C19 0.015(3) 0.031(3) 0.016(3) 0.008(2) 0.007(2) 0.011(2)
C20 0.020(3) 0.031(3) 0.020(3) 0.010(3) 0.009(2) 0.015(3)
C21 0.025(3) 0.039(4) 0.025(3) 0.014(3) 0.007(3) 0.017(3)
C22 0.025(3) 0.044(4) 0.020(3) 0.014(3) 0.001(3) 0.012(3)
C23 0.029(3) 0.033(4) 0.016(3) 0.004(3) 0.006(3) 0.007(3)
C24 0.018(3) 0.027(3) 0.016(3) 0.001(2) 0.004(2) 0.006(3)
C25 0.039(4) 0.036(4) 0.023(3) 0.010(3) 0.015(3) 0.026(3)
C26 0.041(5) 0.043(5) 0.068(7) -0.004(4) 0.017(4) 0.024(4)
C27 0.045(5) 0.046(5) 0.031(4) -0.007(3) 0.014(4) 0.014(4)
C28 0.036(4) 0.038(4) 0.018(3) 0.004(3) 0.012(3) 0.021(3)
C29 0.053(5) 0.042(4) 0.028(4) -0.003(3) 0.019(4) 0.022(4)
C30 0.040(4) 0.056(5) 0.023(3) 0.006(3) 0.011(3) 0.032(4)
C31 0.033(4) 0.041(4) 0.037(4) -0.003(3) 0.008(3) 0.012(4)
C32 0.018(3) 0.058(5) 0.048(5) 0.018(4) 0.003(3) 0.014(3)
C33 0.028(4) 0.048(5) 0.039(4) 0.002(3) 0.020(3) 0.015(3)

loop_
_atom_type_symbol
_atom_type_description
_atom_type_scat_dispersion_real
_atom_type_scat_dispersion_imag
_atom_type_scat_source
C C 0.0033 0.0016 'International Tables Vol C Tables 4.2.6.8 and 6.1.1.4'
H H 0.0000 0.0000 'International Tables Vol C Tables 4.2.6.8 and 6.1.1.4'
Br Br -0.2901 2.4595 'International Tables Vol C Tables 4.2.6.8 and 6.1.1.4'
Pb Pb -3.3944 10.1111 'International Tables Vol C Tables 4.2.6.8 and 6.1.1.4'
Si Si 0.0817 0.0704 'International Tables Vol C Tables 4.2.6.8 and 6.1.1.4'

loop_
_geom_angle_atom_site_label_1
_geom_angle_atom_site_label_2
_geom_angle_atom_site_label_3
_geom_angle
_geom_angle_site_symmetry_3
C1 Pb1 Br1 92.11(14) .
C1 Pb1 Br1 108.09(15) 2_766
Br1 Pb1 Br1 89.604(18) 2_766
Pb1 Br1 Pb1 90.396(18) 2_766
C32 Si1 C31 110.5(4) .
C32 Si1 C33 110.2(4) .
C31 Si1 C33 108.8(4) .
C32 Si1 C4 109.8(3) .
C31 Si1 C4 106.8(3) .
C33 Si1 C4 110.6(3) .
C6 C1 C2 118.5(6) .
C6 C1 Pb1 132.7(4) .
C2 C1 Pb1 108.8(4) .
C3 C2 C1 121.0(6) .
C3 C2 C7 121.1(5) .
C1 C2 C7 117.8(5) .
C2 C3 C4 121.0(6) .
C2 C3 H3 119.5 .
C4 C3 H3 119.5 .
C5 C4 C3 117.5(6) .
C5 C4 Si1 119.0(5) .
C3 C4 Si1 123.3(5) .
C6 C5 C4 122.7(6) .
C6 C5 H5 118.7 .
C4 C5 H5 118.7 .
C5 C6 C1 119.2(6) .
C5 C6 C19 117.6(6) .
C1 C6 C19 123.2(5) .
C8 C7 C12 120.6(6) .
C8 C7 C2 122.6(6) .
C12 C7 C2 116.8(6) .
C9 C8 C7 119.1(6) .
C9 C8 C13 119.6(7) .
C7 C8 C13 121.3(6) .
C10 C9 C8 120.8(7) .
C10 C9 H9 119.6 .
C8 C9 H9 119.6 .
C9 C10 C11 121.0(7) .
C9 C10 H10 119.5 .
C11 C10 H10 119.5 .
C10 C11 C12 120.4(7) .
C10 C11 H11 119.8 .
C12 C11 H11 119.8 .
C11 C12 C7 117.9(7) .
C11 C12 C16 119.3(6) .
C7 C12 C16 122.8(6) .
C14 C13 C8 114.3(6) .
C14 C13 C15 110.7(7) .
C8 C13 C15 107.9(6) .
C14 C13 H13 107.9 .
C8 C13 H13 107.9 .
C15 C13 H13 107.9 .
C13 C14 H14A 109.5 .
C13 C14 H14B 109.5 .
H14A C14 H14B 109.5 .
C13 C14 H14C 109.5 .
H14A C14 H14C 109.5 .
H14B C14 H14C 109.5 .
C13 C15 H15A 109.5 .
C13 C15 H15B 109.5 .
H15A C15 H15B 109.5 .
C13 C15 H15C 109.5 .
H15A C15 H15C 109.5 .
H15B C15 H15C 109.5 .
C12 C16 C17 111.4(6) .
C12 C16 C18 111.0(6) .
C17 C16 C18 110.8(6) .
C12 C16 H16 107.8 .
C17 C16 H16 107.8 .
C18 C16 H16 107.8 .
C16 C17 H17A 109.5 .
C16 C17 H17B 109.5 .
H17A C17 H17B 109.5 .
C16 C17 H17C 109.5 .
H17A C17 H17C 109.5 .
H17B C17 H17C 109.5 .
C16 C18 H18A 109.5 .
C16 C18 H18B 109.5 .
H18A C18 H18B 109.5 .
C16 C18 H18C 109.5 .
H18A C18 H18C 109.5 .
H18B C18 H18C 109.5 .
C24 C19 C20 121.0(6) .
C24 C19 C6 119.6(6) .
C20 C19 C6 119.3(6) .
C21 C20 C19 117.7(6) .
C21 C20 C25 120.7(6) .
C19 C20 C25 121.6(6) .
C22 C21 C20 121.2(7) .
C22 C21 H21 119.4 .
C20 C21 H21 119.4 .
C21 C22 C23 121.2(6) .
C21 C22 H22 119.4 .
C23 C22 H22 119.4 .
C22 C23 C24 119.9(6) .
C22 C23 H23 120.1 .
C24 C23 H23 120.1 .
C19 C24 C23 118.9(6) .
C19 C24 C28 121.8(6) .
C23 C24 C28 119.3(6) .
C26 C25 C27 108.3(7) .
C26 C25 C20 114.7(7) .
C27 C25 C20 110.3(6) .
C26 C25 H25 107.8 .
C27 C25 H25 107.8 .
C20 C25 H25 107.8 .
C25 C26 H26A 109.5 .
C25 C26 H26B 109.5 .
H26A C26 H26B 109.5 .
C25 C26 H26C 109.5 .
H26A C26 H26C 109.5 .
H26B C26 H26C 109.5 .
C25 C27 H27A 109.5 .
C25 C27 H27B 109.5 .
H27A C27 H27B 109.5 .
C25 C27 H27C 109.5 .
H27A C27 H27C 109.5 .
H27B C27 H27C 109.5 .
C29 C28 C24 113.7(6) .
C29 C28 C30 108.2(6) .
C24 C28 C30 111.0(6) .
C29 C28 H28 107.9 .
C24 C28 H28 107.9 .
C30 C28 H28 107.9 .
C28 C29 H29A 109.5 .
C28 C29 H29B 109.5 .
H29A C29 H29B 109.5 .
C28 C29 H29C 109.5 .
H29A C29 H29C 109.5 .
H29B C29 H29C 109.5 .
C28 C30 H30A 109.5 .
C28 C30 H30B 109.5 .
H30A C30 H30B 109.5 .
C28 C30 H30C 109.5 .
H30A C30 H30C 109.5 .
H30B C30 H30C 109.5 .
Si1 C31 H31A 109.5 .
Si1 C31 H31B 109.5 .
H31A C31 H31B 109.5 .
Si1 C31 H31C 109.5 .
H31A C31 H31C 109.5 .
H31B C31 H31C 109.5 .
Si1 C32 H32A 109.5 .
Si1 C32 H32B 109.5 .
H32A C32 H32B 109.5 .
Si1 C32 H32C 109.5 .
H32A C32 H32C 109.5 .
H32B C32 H32C 109.5 .
Si1 C33 H33A 109.5 .
Si1 C33 H33B 109.5 .
H33A C33 H33B 109.5 .
Si1 C33 H33C 109.5 .
H33A C33 H33C 109.5 .
H33B C33 H33C 109.5 .

loop_
_geom_bond_atom_site_label_1
_geom_bond_atom_site_label_2
_geom_bond_distance
_geom_bond_site_symmetry_2
Pb1 C1 2.325(6) .
Pb1 Br1 2.8973(6) .
Pb1 Br1 3.0587(6) 2_766
Si1 C32 1.848(9) .
Si1 C31 1.858(9) .
Si1 C33 1.873(8) .
Si1 C4 1.886(6) .
C1 C6 1.403(8) .
C1 C2 1.418(8) .
C2 C3 1.387(9) .
C2 C7 1.512(8) .
C3 C4 1.403(9) .
C3 H3 0.9500 .
C4 C5 1.399(9) .
C5 C6 1.399(9) .
C5 H5 0.9500 .
C6 C19 1.508(8) .
C7 C8 1.400(10) .
C7 C12 1.426(8) .
C8 C9 1.397(9) .
C8 C13 1.539(10) .
C9 C10 1.374(11) .
C9 H9 0.9500 .
C10 C11 1.381(12) .
C10 H10 0.9500 .
C11 C12 1.417(9) .
C11 H11 0.9500 .
C12 C16 1.515(11) .
C13 C14 1.524(11) .
C13 C15 1.542(10) .
C13 H13 1.0000 .
C14 H14A 0.9800 .
C14 H14B 0.9800 .
C14 H14C 0.9800 .
C15 H15A 0.9800 .
C15 H15B 0.9800 .
C15 H15C 0.9800 .
C16 C17 1.535(10) .
C16 C18 1.542(10) .
C16 H16 1.0000 .
C17 H17A 0.9800 .
C17 H17B 0.9800 .
C17 H17C 0.9800 .
C18 H18A 0.9800 .
C18 H18B 0.9800 .
C18 H18C 0.9800 .
C19 C24 1.402(9) .
C19 C20 1.419(9) .
C20 C21 1.417(9) .
C20 C25 1.536(9) .
C21 C22 1.355(11) .
C21 H21 0.9500 .
C22 C23 1.398(11) .
C22 H22 0.9500 .
C23 C24 1.406(9) .
C23 H23 0.9500 .
C24 C28 1.530(10) .
C25 C26 1.520(10) .
C25 C27 1.522(12) .
C25 H25 1.0000 .
C26 H26A 0.9800 .
C26 H26B 0.9800 .
C26 H26C 0.9800 .
C27 H27A 0.9800 .
C27 H27B 0.9800 .
C27 H27C 0.9800 .
C28 C29 1.530(10) .
C28 C30 1.546(11) .
C28 H28 1.0000 .
C29 H29A 0.9800 .
C29 H29B 0.9800 .
C29 H29C 0.9800 .
C30 H30A 0.9800 .
C30 H30B 0.9800 .
C30 H30C 0.9800 .
C31 H31A 0.9800 .
C31 H31B 0.9800 .
C31 H31C 0.9800 .
C32 H32A 0.9800 .
C32 H32B 0.9800 .
C32 H32C 0.9800 .
C33 H33A 0.9800 .
C33 H33B 0.9800 .
C33 H33C 0.9800 .

loop_
_geom_torsion_atom_site_label_1
_geom_torsion_atom_site_label_2
_geom_torsion_atom_site_label_3
_geom_torsion_atom_site_label_4
_geom_torsion
C6 C1 C2 C3 1.9(9)
Pb1 C1 C2 C3 -179.2(5)
C6 C1 C2 C7 -173.7(5)
Pb1 C1 C2 C7 5.2(7)
C1 C2 C3 C4 -3.5(9)
C7 C2 C3 C4 172.0(6)
C2 C3 C4 C5 1.3(9)
C2 C3 C4 Si1 -173.4(5)
C32 Si1 C4 C5 161.8(5)
C31 Si1 C4 C5 -78.4(6)
C33 Si1 C4 C5 39.9(6)
C32 Si1 C4 C3 -23.6(7)
C31 Si1 C4 C3 96.2(6)
C33 Si1 C4 C3 -145.5(6)
C3 C4 C5 C6 2.5(9)
Si1 C4 C5 C6 177.4(5)
C4 C5 C6 C1 -4.1(9)
C4 C5 C6 C19 177.8(6)
C2 C1 C6 C5 1.8(9)
Pb1 C1 C6 C5 -176.8(5)
C2 C1 C6 C19 179.7(6)
Pb1 C1 C6 C19 1.1(9)
C3 C2 C7 C8 94.9(8)
C1 C2 C7 C8 -89.4(7)
C3 C2 C7 C12 -88.3(7)
C1 C2 C7 C12 87.4(7)
C12 C7 C8 C9 -5.0(9)
C2 C7 C8 C9 171.7(6)
C12 C7 C8 C13 174.8(6)
C2 C7 C8 C13 -8.5(9)
C7 C8 C9 C10 2.9(10)
C13 C8 C9 C10 -177.0(6)
C8 C9 C10 C11 0.3(11)
C9 C10 C11 C12 -1.3(11)
C10 C11 C12 C7 -0.8(10)
C10 C11 C12 C16 -179.8(6)
C8 C7 C12 C11 4.0(9)
C2 C7 C12 C11 -172.9(6)
C8 C7 C12 C16 -177.0(6)
C2 C7 C12 C16 6.1(9)
C9 C8 C13 C14 -32.8(9)
C7 C8 C13 C14 147.4(7)
C9 C8 C13 C15 90.8(8)
C7 C8 C13 C15 -89.1(8)
C11 C12 C16 C17 66.9(8)
C7 C12 C16 C17 -112.1(7)
C11 C12 C16 C18 -57.0(8)
C7 C12 C16 C18 124.0(7)
C5 C6 C19 C24 -84.2(8)
C1 C6 C19 C24 97.8(7)
C5 C6 C19 C20 91.5(7)
C1 C6 C19 C20 -86.5(8)
C24 C19 C20 C21 -4.4(9)
C6 C19 C20 C21 179.9(6)
C24 C19 C20 C25 173.3(6)
C6 C19 C20 C25 -2.4(9)
C19 C20 C21 C22 0.9(10)
C25 C20 C21 C22 -176.8(7)
C20 C21 C22 C23 1.9(11)
C21 C22 C23 C24 -1.3(11)
C20 C19 C24 C23 5.0(10)
C6 C19 C24 C23 -179.4(6)
C20 C19 C24 C28 -172.7(6)
C6 C19 C24 C28 2.9(9)
C22 C23 C24 C19 -2.1(10)
C22 C23 C24 C28 175.6(7)
C21 C20 C25 C26 -35.8(10)
C19 C20 C25 C26 146.6(7)
C21 C20 C25 C27 86.8(8)
C19 C20 C25 C27 -90.8(8)
C19 C24 C28 C29 -153.1(7)
C23 C24 C28 C29 29.2(9)
C19 C24 C28 C30 84.6(8)
C23 C24 C28 C30 -93.0(8)
